data_7715601
loop_
_publ_author_name
'Peprah, Frank'
'Tarantola, Grace E.'
'Plaman, Alyson S.'
'Vu, Emily L.'
'Huynh, Alyssa B.'
'Durr, Christopher B.'

_publ_section_title
;
 Synthesis and catalytic activity of single-site group V alkoxide
 complexes for the ring-opening polymerization of &#x3b5;-caprolactone.
;
_journal_issue 16
_journal_name_full 'Dalton transactions (Cambridge, England : 2003)'
_journal_page_first 7073
_journal_page_last 7080
_journal_paper_doi 10.1039/d4dt00422a
_journal_volume 53
_journal_year 2024
_chemical_formula_moiety 'C18 H28 N Nb O5'
_chemical_formula_sum 'C18 H28 N Nb O5'
_chemical_formula_weight 431.32
_chemical_properties_physical Air-sensitive,Moisture-sensitive
_space_group_crystal_system monoclinic
_space_group_IT_number 9
_space_group_name_Hall 'C -2yc'
_space_group_name_H-M_alt 'C 1 c 1'
_atom_sites_solution_hydrogens geom
_atom_sites_solution_primary dual
_audit_creation_date 2022-05-16
_audit_creation_method
;
Olex2 1.3-ac4
(compiled 2020.11.27 svn.r5f609507 for Rigaku Oxford Diffraction, GUI svn.r6214)
;
_audit_update_record
;
2024-02-05 deposited with the CCDC.	2024-03-19 downloaded from the CCDC.
;
_cell_angle_alpha 90
_cell_angle_beta 98.4580(10)
_cell_angle_gamma 90
_cell_formula_units_Z 8
_cell_length_a 30.4282(3)
_cell_length_b 8.11400(10)
_cell_length_c 15.99700(10)
_cell_measurement_reflns_used 28134
_cell_measurement_temperature 100.00(10)
_cell_measurement_theta_max 67.9400
_cell_measurement_theta_min 2.9270
_cell_volume 3906.61(7)
_computing_cell_refinement 'CrysAlisPro 1.171.41.110a (Rigaku OD, 2021)'
_computing_data_collection 'CrysAlisPro 1.171.41.110a (Rigaku OD, 2021)'
_computing_data_reduction 'CrysAlisPro 1.171.41.110a (Rigaku OD, 2021)'
_computing_molecular_graphics 'Olex2 1.3-ac4 (Dolomanov et al., 2009)'
_computing_publication_material 'Olex2 1.3-ac4 (Dolomanov et al., 2009)'
_computing_structure_refinement 'SHELXL 2017/1 (Sheldrick, 2015)'
_computing_structure_solution 'SHELXT  (Sheldrick, 2015)'
_diffrn_ambient_environment N~2~
_diffrn_ambient_temperature 100.00(10)
_diffrn_detector 'Hybrid Pixel Array Detector'
_diffrn_detector_area_resol_mean 10.0000
_diffrn_detector_type HyPix3000
_diffrn_measured_fraction_theta_full 1.000
_diffrn_measured_fraction_theta_max 0.999
_diffrn_measurement_details
;
List of Runs (angles in degrees, time in seconds):

  # Type    Start    End  Width  t~exp~   \w     \q     \k     \f   Frames
#--------------------------------------------------------------------------
  1  \w    -19.00  77.00   0.50    0.40    --   41.95-101.00 106.00  192
  2  \w    -77.00  19.00   0.50    0.40    --  -42.26 101.00-149.00  192
  3  \w     84.00 165.00   0.50    1.20    --   93.72 101.00-149.00  162
  4  \w     23.00 107.00   0.50    1.20    --   93.72-101.00 106.00  168
  5  \w   -107.00 -23.00   0.50    1.20    --  -94.03 101.00-149.00  168
  6  \w   -165.00 -84.00   0.50    1.20    --  -94.03-101.00 106.00  162
  7  \w     27.00 108.00   0.50    0.40    --   41.95  43.00 150.00  162
  8  \w    -23.00  48.00   0.50    0.40    --   41.95 -43.00 -30.00  142
  9  \w     19.00  99.00   0.50    0.40    --   41.95-138.00  60.00  160
 10  \w    -33.00  24.00   0.50    0.40    --   41.95 -11.00 120.00  114
 11  \w     28.00 112.00   0.50    0.40    --   41.95  21.00  60.00  168
 12  \w    -25.00  68.00   0.50    0.40    --   41.95 -77.00-120.00  186
 13  \w    -33.00  24.00   0.50    0.40    --   41.95 -11.00-180.00  114
 14  \w   -112.00 -29.00   0.50    0.40    --  -42.26 -21.00 -60.00  166
 15  \w    -28.00  28.00   0.50    0.40    --  -42.26  21.00 150.00  112
 16  \w   -109.00 -79.00   0.50    0.40    --  -42.26-138.00  90.00   60
 17  \w   -109.00 -79.00   0.50    0.40    --  -42.26-138.00 150.00   60
 18  \w    -24.00  32.00   0.50    0.40    --  -42.26  11.00 150.00  112
 19  \w   -109.00 -79.00   0.50    0.40    --  -42.26-138.00-120.00   60
 20  \w    -24.00  32.00   0.50    0.40    --  -42.26  11.00 -30.00  112
 21  \w    -37.00  24.00   0.50    0.40    --  -42.26  32.00-150.00  122
 22  \w     28.00 109.00   0.50    1.20    --   93.72-117.00 -90.00  162
 23  \w     28.00  57.00   0.50    1.20    --   93.72 -50.00 150.00   58
 24  \w     83.00 162.00   0.50    1.20    --   93.72  25.00-180.00  158
 25  \w     76.00 160.00   0.50    1.20    --   93.72  50.00  60.00  168
 26  \w     28.00  57.00   0.50    1.20    --   93.72 -50.00 120.00   58
 27  \w     28.00  57.00   0.50    1.20    --   93.72 -50.00-180.00   58
 28  \w     27.00 127.00   0.50    1.20    --   93.72-145.00 120.00  200
 29  \w     25.00 105.00   0.50    1.20    --   93.72 -77.00 120.00  160
 30  \w     28.00  57.00   0.50    1.20    --   93.72 -50.00  90.00   58
 31  \w     79.00 160.00   0.50    1.20    --   93.72  42.00 -30.00  162
 32  \w     26.00  83.00   0.50    1.20    --   93.72 -68.00  90.00  114
 33  \w     28.00 109.00   0.50    1.20    --   93.72-117.00 -60.00  162
 34  \w     92.00 159.00   0.50    1.20    --   93.72 117.00  90.00  134
 35  \w     87.00 161.00   0.50    1.20    --   93.72  59.00-180.00  148
 36  \w    101.00 162.00   0.50    1.20    --   93.72  77.00-120.00  122
 37  \w     97.00 162.00   0.50    1.20    --   93.72  68.00 -30.00  130
 38  \w   -109.00 -29.00   0.50    1.20    --  -94.03 117.00 120.00  160
 39  \w   -162.00-101.00   0.50    1.20    --  -94.03 -77.00-120.00  122
 40  \w    -83.00 -26.00   0.50    1.20    --  -94.03  68.00-150.00  114
 41  \w   -163.00-101.00   0.50    1.20    --  -94.03 -87.00   0.00  124
 42  \w   -161.00 -97.00   0.50    1.20    --  -94.03 -68.00 -30.00  128
 43  \w    -68.00 -27.00   0.50    1.20    --  -94.03  59.00-120.00   82
 44  \w   -160.00 -87.00   0.50    1.20    --  -94.03 -59.00-180.00  146
 45  \w   -106.00 -22.00   0.50    1.20    --  -94.03  96.00  30.00  168
 46  \w   -109.00 -29.00   0.50    1.20    --  -94.03 117.00  30.00  160
 47  \w   -160.00 -87.00   0.50    1.20    --  -94.03 -59.00  60.00  146
 48  \w    -57.00 -28.00   0.50    1.20    --  -94.03  50.00  60.00   58
 49  \w   -159.00 -92.00   0.50    1.20    --  -94.03-117.00 150.00  134
 50  \w   -163.00 -83.00   0.50    1.20    --  -94.03 -25.00   0.00  160
 51  \w     23.00 108.00   0.50    0.40    --   41.95  54.00 120.00  170
 52  \w     23.00 108.00   0.50    0.40    --   41.95  54.00 150.00  170
 53  \w     23.00 108.00   0.50    0.40    --   41.95  54.00-180.00  170
 54  \w     23.00 108.00   0.50    0.40    --   41.95  54.00 -30.00  170
 55  \w     23.00 108.00   0.50    0.40    --   41.95  54.00  90.00  170
 56  \w     23.00 108.00   0.50    0.40    --   41.95  54.00  30.00  170
 57  \w     23.00 108.00   0.50    0.40    --   41.95  54.00-120.00  170
 58  \w     23.00 108.00   0.50    0.40    --   41.95  54.00 -90.00  170
 59  \w     23.00 108.00   0.50    0.40    --   41.95  54.00-150.00  170
 60  \w     23.00 108.00   0.50    0.40    --   41.95  54.00  60.00  170
 61  \w   -108.00 -24.00   0.50    0.40    --  -42.26 -54.00-120.00  168
 62  \w   -108.00 -24.00   0.50    0.40    --  -42.26 -54.00 -60.00  168
 63  \w   -108.00 -24.00   0.50    0.40    --  -42.26 -54.00-150.00  168
 64  \w   -108.00 -24.00   0.50    0.40    --  -42.26 -54.00-180.00  168
 65  \w   -108.00 -24.00   0.50    0.40    --  -42.26 -54.00 -90.00  168
 66  \w     76.00 160.00   0.50    1.20    --   93.72  50.00   0.00  168
 67  \w     28.00  57.00   0.50    1.20    --   93.72 -50.00 -90.00   58
 68  \w     76.00 160.00   0.50    1.20    --   93.72  50.00 -90.00  168
 69  \w     76.00 160.00   0.50    1.20    --   93.72  50.00 120.00  168
 70  \w   -160.00 -77.00   0.50    1.20    --  -94.03 -50.00-150.00  166
 71  \w    -57.00 -28.00   0.50    1.20    --  -94.03  50.00  30.00   58
;
_diffrn_measurement_device 'four-circle diffractometer'
_diffrn_measurement_device_type 'XtaLAB Synergy, Single source at home/near, HyPix3000'
_diffrn_measurement_method '\w scans'
_diffrn_orient_matrix_type 'CrysAlisPro convention (1999,Acta A55,543-557)'
_diffrn_orient_matrix_UB_11 0.0137130000
_diffrn_orient_matrix_UB_12 0.1689148000
_diffrn_orient_matrix_UB_13 -0.0318219000
_diffrn_orient_matrix_UB_21 -0.0070049000
_diffrn_orient_matrix_UB_22 -0.0654212000
_diffrn_orient_matrix_UB_23 -0.0914034000
_diffrn_orient_matrix_UB_31 -0.0487958000
_diffrn_orient_matrix_UB_32 0.0569329000
_diffrn_orient_matrix_UB_33 -0.0108235000
_diffrn_radiation_monochromator mirror
_diffrn_radiation_probe x-ray
_diffrn_radiation_type 'Cu K\a'
_diffrn_radiation_wavelength 1.54184
_diffrn_reflns_av_R_equivalents 0.0442
_diffrn_reflns_av_unetI/netI 0.0300
_diffrn_reflns_Laue_measured_fraction_full 1.000
_diffrn_reflns_Laue_measured_fraction_max 0.999
_diffrn_reflns_limit_h_max 29
_diffrn_reflns_limit_h_min -36
_diffrn_reflns_limit_k_max 9
_diffrn_reflns_limit_k_min -9
_diffrn_reflns_limit_l_max 19
_diffrn_reflns_limit_l_min -19
_diffrn_reflns_number 36703
_diffrn_reflns_point_group_measured_fraction_full 0.882
_diffrn_reflns_point_group_measured_fraction_max 0.881
_diffrn_reflns_theta_full 67.684
_diffrn_reflns_theta_max 67.942
_diffrn_reflns_theta_min 2.936
_diffrn_source 'micro-focus sealed X-ray tube'
_diffrn_source_type 'PhotonJet (Cu) X-ray Source'
_exptl_absorpt_coefficient_mu 5.248
_exptl_absorpt_correction_T_max 1.00000
_exptl_absorpt_correction_T_min 0.74150
_exptl_absorpt_correction_type multi-scan
_exptl_absorpt_process_details
;
CrysAlisPro 1.171.41.110a (Rigaku Oxford Diffraction, 2021)
Empirical absorption correction using spherical harmonics,
implemented in SCALE3 ABSPACK scaling algorithm.
;
_exptl_crystal_colour 'clear light orange'
_exptl_crystal_colour_lustre clear
_exptl_crystal_colour_modifier light
_exptl_crystal_colour_primary orange
_exptl_crystal_density_diffrn 1.467
_exptl_crystal_description block
_exptl_crystal_F_000 1792
_exptl_crystal_size_max 0.219
_exptl_crystal_size_mid 0.078
_exptl_crystal_size_min 0.06
_refine_diff_density_max 0.676
_refine_diff_density_min -0.656
_refine_diff_density_rms 0.067
_refine_ls_abs_structure_details
;
 Flack x determined using 2547 quotients [(I+)-(I-)]/[(I+)+(I-)]
 (Parsons, Flack and Wagner, Acta Cryst. B69 (2013) 249-259).
;
_refine_ls_abs_structure_Flack -0.033(6)
_refine_ls_extinction_method none
_refine_ls_goodness_of_fit_ref 1.060
_refine_ls_hydrogen_treatment constr
_refine_ls_matrix_type full
_refine_ls_number_parameters 463
_refine_ls_number_reflns 6259
_refine_ls_number_restraints 2
_refine_ls_restrained_S_all 1.060
_refine_ls_R_factor_all 0.0293
_refine_ls_R_factor_gt 0.0286
_refine_ls_shift/su_max 0.001
_refine_ls_shift/su_mean 0.000
_refine_ls_structure_factor_coef Fsqd
_refine_ls_weighting_details 'w=1/[\s^2^(Fo^2^)+(0.0546P)^2^] where P=(Fo^2^+2Fc^2^)/3'
_refine_ls_weighting_scheme calc
_refine_ls_wR_factor_gt 0.0735
_refine_ls_wR_factor_ref 0.0741
_reflns_Friedel_coverage 0.763
_reflns_Friedel_fraction_full 0.765
_reflns_Friedel_fraction_max 0.763
_reflns_number_gt 6106
_reflns_number_total 6259
_reflns_threshold_expression 'I > 2\s(I)'
_cod_data_source_file d4dt00422a2.cif
_cod_data_source_block I-1
_cod_depositor_comments 'Adding full bibliography for 7715601--7715608.cif.'
_cod_database_code 7715601
_shelx_shelxl_version_number 2017/1
_chemical_oxdiff_formula 'C H N O Nb'
_shelx_space_group_comment
;
The symmetry employed for this shelxl refinement is uniquely defined
by the following loop, which should always be used as a source of
symmetry information in preference to the above space-group names.
They are only intended as comments.
;
_shelx_estimated_absorpt_t_max 0.744
_shelx_estimated_absorpt_t_min 0.391
_reflns_odcompleteness_completeness 100.00
_reflns_odcompleteness_iscentric 1
_reflns_odcompleteness_theta 66.65
_olex2_refinement_description
;
1. Fixed Uiso
 At 1.2 times of:
  All C(H) groups, All C(H,H) groups
 At 1.5 times of:
  All C(H,H,H) groups
2.a Secondary CH2 refined with riding coordinates:
 C13(H13A,H13B), C15(H15A,H15B), C17(H17A,H17B), C31(H31A,H31B), C33(H33A,
 H33B), C35(H35A,H35B)
2.b Aromatic/amide H refined with riding coordinates:
 C2(H2), C3(H3), C5(H5), C9(H9), C20(H20), C21(H21), C23(H23), C26(H26)
2.c Idealised Me refined as rotating group:
 C7(H7A,H7B,H7C), C11(H11A,H11B,H11C), C12(H12A,H12B,H12C), C14(H14A,H14B,
 H14C), C16(H16A,H16B,H16C), C18(H18A,H18B,H18C), C28(H28A,H28B,H28C), C29(H29A,
 H29B,H29C), C30(H30A,H30B,H30C), C32(H32A,H32B,H32C), C34(H34A,H34B,H34C),
 C36(H36A,H36B,H36C)
;
_olex2_submission_special_instructions 'No special instructions were received'
_oxdiff_exptl_absorpt_empirical_details
;
Empirical correction (ABSPACK) includes:
- Absorption correction using spherical harmonics
- Frame scaling
;
_oxdiff_exptl_absorpt_empirical_full_max 1.430
_oxdiff_exptl_absorpt_empirical_full_min 0.720

loop_
_space_group_symop_operation_xyz
'x, y, z'
'x, -y, z+1/2'
'x+1/2, y+1/2, z'
'x+1/2, -y+1/2, z+1/2'

loop_
_atom_site_label
_atom_site_type_symbol
_atom_site_fract_x
_atom_site_fract_y
_atom_site_fract_z
_atom_site_U_iso_or_equiv
_atom_site_adp_type
_atom_site_occupancy
_atom_site_site_symmetry_order
_atom_site_calc_flag
_atom_site_refinement_flags_posn
_atom_site_refinement_flags_adp
_atom_site_refinement_flags_occupancy
_atom_site_disorder_assembly
_atom_site_disorder_group
Nb1 Nb 0.62573(2) 0.66112(4) 0.54365(2) 0.02343(11) Uani 1 1 d . . . . .
O1 O 0.67855(12) 0.7680(4) 0.5114(2) 0.0273(7) Uani 1 1 d . . . . .
O2 O 0.57104(13) 0.5132(4) 0.5257(2) 0.0281(8) Uani 1 1 d . . . . .
O3 O 0.58425(13) 0.8316(4) 0.5093(2) 0.0282(8) Uani 1 1 d . . . . .
O4 O 0.63530(13) 0.7443(4) 0.6571(2) 0.0302(8) Uani 1 1 d . . . . .
O5 O 0.65348(13) 0.4592(4) 0.5783(2) 0.0276(7) Uani 1 1 d . . . . .
N1 N 0.62547(14) 0.5985(5) 0.4038(2) 0.0225(8) Uani 1 1 d . . . . .
C1 C 0.69498(17) 0.7273(6) 0.4399(3) 0.0254(10) Uani 1 1 d . . . . .
C2 C 0.73738(17) 0.7730(6) 0.4273(3) 0.0274(10) Uani 1 1 d . . . . .
H2 H 0.755171 0.840018 0.467692 0.033 Uiso 1 1 calc R U . . .
C3 C 0.75362(17) 0.7201(6) 0.3554(3) 0.0279(10) Uani 1 1 d . . . . .
H3 H 0.782509 0.752976 0.346254 0.033 Uiso 1 1 calc R U . . .
C4 C 0.72822(18) 0.6194(6) 0.2960(3) 0.0279(10) Uani 1 1 d . . . . .
C5 C 0.68527(17) 0.5771(6) 0.3086(3) 0.0250(10) Uani 1 1 d . . . . .
H5 H 0.667672 0.508396 0.268834 0.030 Uiso 1 1 calc R U . . .
C6 C 0.66790(17) 0.6346(6) 0.3791(3) 0.0228(10) Uani 1 1 d . . . . .
C7 C 0.74787(19) 0.5535(7) 0.2214(3) 0.0337(11) Uani 1 1 d . . . . .
H7A H 0.754515 0.645448 0.185506 0.051 Uiso 1 1 calc R U . . .
H7B H 0.726561 0.479060 0.188598 0.051 Uiso 1 1 calc R U . . .
H7C H 0.775306 0.493294 0.241539 0.051 Uiso 1 1 calc R U . . .
C8 C 0.58975(17) 0.5651(6) 0.3500(3) 0.0242(10) Uani 1 1 d . . . . .
C9 C 0.54967(19) 0.5094(6) 0.3772(3) 0.0264(11) Uani 1 1 d . . . . .
H9 H 0.525038 0.492051 0.334245 0.032 Uiso 1 1 calc R U . . .
C10 C 0.54277(19) 0.4781(6) 0.4588(3) 0.0269(11) Uani 1 1 d . . . . .
C11 C 0.58708(17) 0.5818(7) 0.2552(3) 0.0283(11) Uani 1 1 d . . . . .
H11A H 0.606431 0.671913 0.242283 0.042 Uiso 1 1 calc R U . . .
H11B H 0.556362 0.605630 0.230283 0.042 Uiso 1 1 calc R U . . .
H11C H 0.596705 0.478627 0.231712 0.042 Uiso 1 1 calc R U . . .
C12 C 0.50113(18) 0.3960(7) 0.4771(3) 0.0328(11) Uani 1 1 d . . . . .
H12A H 0.508554 0.289319 0.504313 0.049 Uiso 1 1 calc R U . . .
H12B H 0.480960 0.378961 0.424169 0.049 Uiso 1 1 calc R U . . .
H12C H 0.486637 0.465968 0.514899 0.049 Uiso 1 1 calc R U . . .
C13 C 0.54022(19) 0.8875(7) 0.4919(3) 0.0313(11) Uani 1 1 d . . . . .
H13A H 0.534193 0.964627 0.536806 0.038 Uiso 1 1 calc R U . . .
H13B H 0.519692 0.792757 0.491617 0.038 Uiso 1 1 calc R U . . .
C14 C 0.5320(2) 0.9736(7) 0.4073(4) 0.0371(13) Uani 1 1 d . . . . .
H14A H 0.536846 0.895891 0.362633 0.056 Uiso 1 1 calc R U . . .
H14B H 0.552549 1.066655 0.407436 0.056 Uiso 1 1 calc R U . . .
H14C H 0.501351 1.013962 0.396990 0.056 Uiso 1 1 calc R U . . .
C15 C 0.6328(2) 0.9069(7) 0.6901(4) 0.0370(12) Uani 1 1 d . . . . .
H15A H 0.608884 0.969067 0.654955 0.044 Uiso 1 1 calc R U . . .
H15B H 0.661216 0.965142 0.688228 0.044 Uiso 1 1 calc R U . . .
C16 C 0.6236(2) 0.8997(8) 0.7785(4) 0.0372(13) Uani 1 1 d . . . . .
H16A H 0.594718 0.847148 0.779866 0.056 Uiso 1 1 calc R U . . .
H16B H 0.623131 1.011726 0.801299 0.056 Uiso 1 1 calc R U . . .
H16C H 0.646887 0.835543 0.812881 0.056 Uiso 1 1 calc R U . . .
C17 C 0.6477(2) 0.2851(6) 0.5801(3) 0.0304(11) Uani 1 1 d . . . . .
H17A H 0.617157 0.259272 0.590392 0.036 Uiso 1 1 calc R U . . .
H17B H 0.668752 0.237476 0.627031 0.036 Uiso 1 1 calc R U . . .
C18 C 0.6556(2) 0.2096(7) 0.4982(4) 0.0414(14) Uani 1 1 d . . . . .
H18A H 0.635055 0.257780 0.451715 0.062 Uiso 1 1 calc R U . . .
H18B H 0.650743 0.090325 0.499952 0.062 Uiso 1 1 calc R U . . .
H18C H 0.686284 0.231249 0.489223 0.062 Uiso 1 1 calc R U . . .
Nb2 Nb 0.36558(2) 0.50651(4) 0.48807(2) 0.02292(11) Uani 1 1 d . . . . .
O6 O 0.41310(13) 0.5206(4) 0.5879(2) 0.0276(8) Uani 1 1 d . . . . .
O7 O 0.31547(12) 0.5900(4) 0.4040(2) 0.0268(7) Uani 1 1 d . . . . .
O8 O 0.32382(12) 0.4665(4) 0.5632(2) 0.0278(7) Uani 1 1 d . . . . .
O9 O 0.37077(12) 0.2844(4) 0.4540(2) 0.0280(7) Uani 1 1 d . . . . .
O10 O 0.40556(12) 0.5892(4) 0.4177(2) 0.0258(7) Uani 1 1 d . . . . .
N2 N 0.36393(15) 0.7727(5) 0.5333(3) 0.0242(8) Uani 1 1 d . . . . .
C19 C 0.42974(18) 0.6700(6) 0.6132(3) 0.0264(11) Uani 1 1 d . . . . .
C20 C 0.4704(2) 0.6859(7) 0.6640(3) 0.0310(11) Uani 1 1 d . . . . .
H20 H 0.486702 0.590564 0.684353 0.037 Uiso 1 1 calc R U . . .
C21 C 0.4873(2) 0.8423(7) 0.6853(3) 0.0324(12) Uani 1 1 d . . . . .
H21 H 0.514810 0.852624 0.721685 0.039 Uiso 1 1 calc R U . . .
C22 C 0.4649(2) 0.9833(6) 0.6543(3) 0.0303(12) Uani 1 1 d . . . . .
C23 C 0.42364(19) 0.9657(6) 0.6042(3) 0.0271(10) Uani 1 1 d . . . . .
H23 H 0.407784 1.061211 0.582690 0.032 Uiso 1 1 calc R U . . .
C24 C 0.40526(18) 0.8105(6) 0.5851(3) 0.0245(10) Uani 1 1 d . . . . .
C25 C 0.32854(18) 0.8663(6) 0.5252(3) 0.0258(10) Uani 1 1 d . . . . .
C26 C 0.28972(19) 0.8284(6) 0.4659(4) 0.0288(11) Uani 1 1 d . . . . .
H26 H 0.264650 0.897867 0.466724 0.035 Uiso 1 1 calc R U . . .
C27 C 0.28512(18) 0.7030(6) 0.4086(3) 0.0279(11) Uani 1 1 d . . . . .
C28 C 0.4849(2) 1.1525(7) 0.6733(4) 0.0363(13) Uani 1 1 d . . . . .
H28A H 0.487521 1.174006 0.734120 0.054 Uiso 1 1 calc R U . . .
H28B H 0.465627 1.235966 0.642418 0.054 Uiso 1 1 calc R U . . .
H28C H 0.514340 1.156910 0.655678 0.054 Uiso 1 1 calc R U . . .
C29 C 0.32452(19) 1.0207(6) 0.5766(3) 0.0290(11) Uani 1 1 d . . . . .
H29A H 0.342094 1.007904 0.632672 0.043 Uiso 1 1 calc R U . . .
H29B H 0.293288 1.038717 0.582527 0.043 Uiso 1 1 calc R U . . .
H29C H 0.335590 1.115366 0.547864 0.043 Uiso 1 1 calc R U . . .
C30 C 0.24483(19) 0.6849(7) 0.3439(4) 0.0355(12) Uani 1 1 d . . . . .
H30A H 0.253603 0.684365 0.287322 0.053 Uiso 1 1 calc R U . . .
H30B H 0.224607 0.777394 0.348530 0.053 Uiso 1 1 calc R U . . .
H30C H 0.229794 0.581207 0.353212 0.053 Uiso 1 1 calc R U . . .
C31 C 0.3088(2) 0.5162(7) 0.6384(4) 0.0355(13) Uani 1 1 d . . . . .
H31A H 0.319383 0.629660 0.652642 0.043 Uiso 1 1 calc R U . . .
H31B H 0.321820 0.442817 0.685048 0.043 Uiso 1 1 calc R U . . .
C32 C 0.2591(2) 0.5119(7) 0.6316(4) 0.0398(14) Uani 1 1 d . . . . .
H32A H 0.246019 0.584011 0.585304 0.060 Uiso 1 1 calc R U . . .
H32B H 0.250152 0.550166 0.684709 0.060 Uiso 1 1 calc R U . . .
H32C H 0.248542 0.398861 0.620157 0.060 Uiso 1 1 calc R U . . .
C33 C 0.3881(2) 0.1714(6) 0.4000(3) 0.0318(12) Uani 1 1 d . . . . .
H33A H 0.371152 0.067186 0.398873 0.038 Uiso 1 1 calc R U . . .
H33B H 0.419400 0.146844 0.423430 0.038 Uiso 1 1 calc R U . . .
C34 C 0.3864(2) 0.2335(8) 0.3117(4) 0.0403(14) Uani 1 1 d . . . . .
H34A H 0.399096 0.150727 0.277634 0.060 Uiso 1 1 calc R U . . .
H34B H 0.403460 0.335957 0.312224 0.060 Uiso 1 1 calc R U . . .
H34C H 0.355414 0.254509 0.287384 0.060 Uiso 1 1 calc R U . . .
C35 C 0.42300(18) 0.7230(6) 0.3766(3) 0.0288(10) Uani 1 1 d . . . . .
H35A H 0.453732 0.696985 0.367531 0.035 Uiso 1 1 calc R U . . .
H35B H 0.424060 0.822019 0.413008 0.035 Uiso 1 1 calc R U . . .
C36 C 0.3950(2) 0.7585(8) 0.2930(4) 0.0406(13) Uani 1 1 d . . . . .
H36A H 0.396924 0.665547 0.254505 0.061 Uiso 1 1 calc R U . . .
H36B H 0.405914 0.858607 0.268538 0.061 Uiso 1 1 calc R U . . .
H36C H 0.364051 0.774368 0.301310 0.061 Uiso 1 1 calc R U . . .

loop_
_atom_site_aniso_label
_atom_site_aniso_U_11
_atom_site_aniso_U_22
_atom_site_aniso_U_33
_atom_site_aniso_U_23
_atom_site_aniso_U_13
_atom_site_aniso_U_12
Nb1 0.0313(2) 0.01984(18) 0.01946(17) 0.00057(15) 0.00473(13) 0.00110(16)
O1 0.0328(19) 0.0236(17) 0.0259(17) -0.0031(13) 0.0054(14) -0.0019(15)
O2 0.033(2) 0.0281(18) 0.0246(18) 0.0025(13) 0.0076(16) -0.0009(14)
O3 0.035(2) 0.0255(18) 0.0242(17) 0.0018(13) 0.0056(15) 0.0029(15)
O4 0.045(2) 0.0205(17) 0.0254(17) -0.0006(13) 0.0061(15) 0.0026(16)
O5 0.039(2) 0.0214(15) 0.0224(16) 0.0000(13) 0.0033(15) -0.0005(15)
N1 0.027(2) 0.0189(18) 0.0218(18) 0.0000(15) 0.0050(16) 0.0022(16)
C1 0.033(3) 0.020(2) 0.023(2) -0.0005(18) 0.005(2) 0.002(2)
C2 0.031(3) 0.022(2) 0.028(2) 0.0014(19) 0.003(2) -0.002(2)
C3 0.028(3) 0.024(2) 0.032(3) 0.004(2) 0.006(2) -0.001(2)
C4 0.033(3) 0.022(2) 0.029(2) 0.0019(19) 0.008(2) 0.003(2)
C5 0.034(3) 0.021(2) 0.020(2) 0.0018(17) 0.0021(19) 0.000(2)
C6 0.026(3) 0.021(2) 0.022(2) 0.0025(17) 0.0029(19) 0.0024(19)
C7 0.036(3) 0.033(3) 0.033(3) -0.001(2) 0.008(2) 0.001(2)
C8 0.028(2) 0.019(2) 0.025(2) -0.0001(18) 0.0040(19) 0.0047(19)
C9 0.025(3) 0.025(2) 0.028(3) -0.0003(18) 0.003(2) 0.0011(19)
C10 0.028(3) 0.021(2) 0.031(3) 0.0007(19) 0.004(2) 0.005(2)
C11 0.028(3) 0.030(3) 0.027(2) 0.000(2) 0.001(2) 0.003(2)
C12 0.033(3) 0.032(3) 0.034(3) 0.002(2) 0.009(2) 0.001(2)
C13 0.037(3) 0.025(2) 0.034(3) 0.002(2) 0.011(2) 0.004(2)
C14 0.037(3) 0.034(3) 0.039(3) 0.005(2) 0.002(3) 0.005(2)
C15 0.055(4) 0.022(3) 0.034(3) -0.006(2) 0.006(2) -0.002(2)
C16 0.039(3) 0.040(3) 0.031(2) -0.009(2) 0.001(2) 0.003(2)
C17 0.044(3) 0.019(2) 0.028(2) 0.003(2) 0.004(2) 0.003(2)
C18 0.066(4) 0.028(3) 0.031(3) -0.005(2) 0.011(3) 0.001(3)
Nb2 0.0262(2) 0.01819(18) 0.02489(18) 0.00044(14) 0.00534(15) -0.00002(15)
O6 0.033(2) 0.0201(16) 0.0297(18) 0.0011(13) 0.0055(16) 0.0008(14)
O7 0.0287(18) 0.0228(16) 0.0285(17) -0.0019(13) 0.0030(14) 0.0009(15)
O8 0.030(2) 0.0268(16) 0.0278(18) -0.0011(14) 0.0076(15) -0.0033(15)
O9 0.0341(19) 0.0226(17) 0.0283(17) 0.0013(13) 0.0083(14) 0.0001(15)
O10 0.0293(18) 0.0208(16) 0.0278(17) 0.0023(13) 0.0060(14) -0.0007(14)
N2 0.028(2) 0.0174(18) 0.027(2) -0.0017(16) 0.0031(16) 0.0008(17)
C19 0.031(3) 0.025(2) 0.025(2) -0.0035(18) 0.009(2) -0.003(2)
C20 0.036(3) 0.030(3) 0.026(2) 0.001(2) 0.000(2) 0.004(2)
C21 0.031(3) 0.040(3) 0.026(3) -0.002(2) 0.003(2) -0.003(2)
C22 0.038(3) 0.030(3) 0.024(2) -0.0013(19) 0.008(2) -0.004(2)
C23 0.038(3) 0.024(2) 0.021(2) 0.0007(18) 0.008(2) -0.001(2)
C24 0.029(3) 0.025(2) 0.020(2) -0.0011(18) 0.0044(18) -0.002(2)
C25 0.031(3) 0.020(2) 0.027(2) 0.0045(19) 0.008(2) -0.001(2)
C26 0.026(3) 0.025(3) 0.036(3) 0.006(2) 0.005(2) 0.002(2)
C27 0.031(3) 0.022(2) 0.031(3) 0.007(2) 0.006(2) 0.002(2)
C28 0.041(3) 0.037(3) 0.031(3) -0.005(2) 0.005(2) -0.013(2)
C29 0.033(3) 0.022(2) 0.033(3) 0.0000(19) 0.010(2) 0.000(2)
C30 0.033(3) 0.029(3) 0.042(3) 0.004(2) -0.005(2) 0.001(2)
C31 0.039(3) 0.046(3) 0.021(2) -0.001(2) 0.004(2) -0.004(2)
C32 0.046(4) 0.045(3) 0.030(3) -0.005(2) 0.010(3) 0.002(3)
C33 0.043(3) 0.020(2) 0.033(3) -0.0027(19) 0.010(2) 0.007(2)
C34 0.051(4) 0.036(3) 0.037(3) 0.001(2) 0.016(3) 0.004(3)
C35 0.031(3) 0.022(2) 0.035(3) 0.002(2) 0.012(2) -0.005(2)
C36 0.047(3) 0.035(3) 0.040(3) 0.012(2) 0.010(3) -0.001(3)

loop_
_atom_type_symbol
_atom_type_description
_atom_type_scat_dispersion_real
_atom_type_scat_dispersion_imag
_atom_type_scat_source
C C 0.0181 0.0091 'International Tables Vol C Tables 4.2.6.8 and 6.1.1.4'
H H 0.0000 0.0000 'International Tables Vol C Tables 4.2.6.8 and 6.1.1.4'
N N 0.0311 0.0180 'International Tables Vol C Tables 4.2.6.8 and 6.1.1.4'
Nb Nb -0.1121 2.4826 'International Tables Vol C Tables 4.2.6.8 and 6.1.1.4'
O O 0.0492 0.0322 'International Tables Vol C Tables 4.2.6.8 and 6.1.1.4'

loop_
_exptl_crystal_face_index_h
_exptl_crystal_face_index_k
_exptl_crystal_face_index_l
_exptl_crystal_face_perp_dist
-20 0 1 0.0299
-4 5 -1 0.0900
20 0 -1 0.0282
-18 2 3 0.0395
-2 -1 -10 0.0230
18 -2 -3 0.0419
1 1 10 0.0439
1 -2 0 0.1042

loop_
_geom_angle_atom_site_label_1
_geom_angle_atom_site_label_2
_geom_angle_atom_site_label_3
_geom_angle
_geom_angle_site_symmetry_1
_geom_angle_site_symmetry_3
_geom_angle_publ_flag
O1 Nb1 O2 155.14(14) . . ?
O1 Nb1 N1 74.13(14) . . ?
O2 Nb1 N1 81.16(14) . . ?
O3 Nb1 O1 97.88(15) . . ?
O3 Nb1 O2 83.92(15) . . ?
O3 Nb1 O4 91.11(15) . . ?
O3 Nb1 N1 88.42(14) . . ?
O4 Nb1 O1 94.44(15) . . ?
O4 Nb1 O2 110.35(15) . . ?
O4 Nb1 N1 168.37(15) . . ?
O5 Nb1 O1 96.47(16) . . ?
O5 Nb1 O2 81.43(15) . . ?
O5 Nb1 O3 165.13(16) . . ?
O5 Nb1 O4 91.61(14) . . ?
O5 Nb1 N1 91.81(14) . . ?
C1 O1 Nb1 122.2(3) . . ?
C10 O2 Nb1 132.2(3) . . ?
C13 O3 Nb1 150.2(3) . . ?
C15 O4 Nb1 131.8(3) . . ?
C17 O5 Nb1 144.6(3) . . ?
C6 N1 Nb1 110.5(3) . . ?
C8 N1 Nb1 124.8(3) . . ?
C8 N1 C6 123.5(4) . . ?
O1 C1 C2 121.7(4) . . ?
O1 C1 C6 117.8(4) . . ?
C2 C1 C6 120.6(5) . . ?
C1 C2 C3 119.4(5) . . ?
C2 C3 C4 121.1(5) . . ?
C3 C4 C7 120.1(5) . . ?
C5 C4 C3 118.8(5) . . ?
C5 C4 C7 121.1(5) . . ?
C6 C5 C4 120.6(5) . . ?
C1 C6 N1 112.3(4) . . ?
C5 C6 N1 128.2(4) . . ?
C5 C6 C1 119.2(5) . . ?
N1 C8 C9 121.8(4) . . ?
N1 C8 C11 123.8(4) . . ?
C9 C8 C11 114.3(4) . . ?
C10 C9 C8 127.2(5) . . ?
O2 C10 C9 124.4(5) . . ?
O2 C10 C12 114.3(5) . . ?
C9 C10 C12 121.3(5) . . ?
O3 C13 C14 110.7(4) . . ?
O4 C15 C16 110.2(5) . . ?
O5 C17 C18 110.6(4) . . ?
O6 Nb2 O7 155.75(14) . . ?
O6 Nb2 N2 74.86(15) . . ?
O7 Nb2 N2 80.91(14) . . ?
O8 Nb2 O6 88.66(16) . . ?
O8 Nb2 O7 88.20(15) . . ?
O8 Nb2 N2 85.00(15) . . ?
O9 Nb2 O6 101.74(15) . . ?
O9 Nb2 O7 102.51(15) . . ?
O9 Nb2 O8 96.39(15) . . ?
O9 Nb2 O10 94.46(15) . . ?
O9 Nb2 N2 176.32(17) . . ?
O10 Nb2 O6 90.12(15) . . ?
O10 Nb2 O7 88.47(14) . . ?
O10 Nb2 O8 169.10(15) . . ?
O10 Nb2 N2 84.23(14) . . ?
C19 O6 Nb2 119.1(3) . . ?
C27 O7 Nb2 132.4(3) . . ?
C31 O8 Nb2 145.4(4) . . ?
C33 O9 Nb2 147.8(3) . . ?
C35 O10 Nb2 149.9(3) . . ?
C24 N2 Nb2 109.1(3) . . ?
C25 N2 Nb2 125.0(3) . . ?
C25 N2 C24 125.0(4) . . ?
O6 C19 C20 121.5(5) . . ?
O6 C19 C24 118.4(5) . . ?
C20 C19 C24 120.1(5) . . ?
C19 C20 C21 119.7(5) . . ?
C22 C21 C20 121.3(6) . . ?
C21 C22 C23 118.4(5) . . ?
C21 C22 C28 120.9(6) . . ?
C23 C22 C28 120.6(5) . . ?
C22 C23 C24 121.1(5) . . ?
C19 C24 N2 113.1(4) . . ?
C23 C24 N2 127.5(5) . . ?
C23 C24 C19 119.2(5) . . ?
N2 C25 C26 121.8(5) . . ?
N2 C25 C29 123.9(5) . . ?
C26 C25 C29 114.3(5) . . ?
C27 C26 C25 126.7(5) . . ?
O7 C27 C26 123.8(5) . . ?
O7 C27 C30 114.0(5) . . ?
C26 C27 C30 122.2(5) . . ?
O8 C31 C32 112.4(5) . . ?
O9 C33 C34 113.2(4) . . ?
O10 C35 C36 111.0(4) . . ?

loop_
_geom_bond_atom_site_label_1
_geom_bond_atom_site_label_2
_geom_bond_distance
_geom_bond_site_symmetry_2
_geom_bond_publ_flag
Nb1 O1 1.961(4) . ?
Nb1 O2 2.038(4) . ?
Nb1 O3 1.899(4) . ?
Nb1 O4 1.918(3) . ?
Nb1 O5 1.889(3) . ?
Nb1 N1 2.292(4) . ?
O1 C1 1.354(6) . ?
O2 C10 1.303(7) . ?
O3 C13 1.403(7) . ?
O4 C15 1.427(6) . ?
O5 C17 1.425(6) . ?
N1 C6 1.435(6) . ?
N1 C8 1.312(7) . ?
C1 C2 1.385(7) . ?
C1 C6 1.399(7) . ?
C2 C3 1.386(7) . ?
C3 C4 1.397(8) . ?
C4 C5 1.394(7) . ?
C4 C7 1.510(7) . ?
C5 C6 1.393(7) . ?
C8 C9 1.427(8) . ?
C8 C11 1.512(7) . ?
C9 C10 1.375(8) . ?
C10 C12 1.498(8) . ?
C13 C14 1.511(8) . ?
C15 C16 1.483(8) . ?
C17 C18 1.499(7) . ?
Nb2 O6 1.994(4) . ?
Nb2 O7 1.997(3) . ?
Nb2 O8 1.901(4) . ?
Nb2 O9 1.896(3) . ?
Nb2 O10 1.897(3) . ?
Nb2 N2 2.281(4) . ?
O6 C19 1.353(6) . ?
O7 C27 1.311(6) . ?
O8 C31 1.407(7) . ?
O9 C33 1.414(6) . ?
O10 C35 1.412(6) . ?
N2 C24 1.433(7) . ?
N2 C25 1.308(7) . ?
C19 C20 1.382(8) . ?
C19 C24 1.399(7) . ?
C20 C21 1.393(8) . ?
C21 C22 1.386(8) . ?
C22 C23 1.393(8) . ?
C22 C28 1.514(7) . ?
C23 C24 1.394(7) . ?
C25 C26 1.435(8) . ?
C25 C29 1.514(7) . ?
C26 C27 1.363(8) . ?
C27 C30 1.491(8) . ?
C31 C32 1.503(9) . ?
C33 C34 1.493(7) . ?
C35 C36 1.505(8) . ?

loop_
_exptl_oxdiff_crystal_face_indexfrac_h
_exptl_oxdiff_crystal_face_indexfrac_k
_exptl_oxdiff_crystal_face_indexfrac_l
_exptl_oxdiff_crystal_face_x
_exptl_oxdiff_crystal_face_y
_exptl_oxdiff_crystal_face_z
-19.6973 -0.0315 0.7189 -0.2983 0.0743 0.9516
-3.9771 5.1028 -1.1600 0.8443 -0.1999 0.4971
19.6948 0.1425 -0.7472 0.3179 -0.0790 -0.9448
-18.2303 1.8343 3.1021 -0.0389 -0.2758 0.9604
-2.0872 -0.9396 -9.8852 0.1272 0.9796 0.1553
18.0881 -1.8550 -3.3906 0.0426 0.3046 -0.9515
1.4252 1.0003 9.9453 -0.1280 -0.9845 -0.1202
1.0003 -1.9988 -0.0026 -0.3238 0.1240 -0.1626
